data_4503362
loop_
_publ_author_name
'Abrahams, Brendan F.'
'Haywood, Marissa G.'
'Robson, Richard'

_publ_section_title
;
 Cu(SO3)47-: A Readily Accessible Building Block for New Coordination
 Polymers
;
_journal_issue 4
_journal_name_full 'Crystal Growth &amp; Design'
_journal_page_first 1288
_journal_paper_doi 10.1021/cg7010259
_journal_volume 8
_journal_year 2008
_chemical_formula_moiety
;
(Cu1 O12 S4 7-)2, (Co1 H4 O2 2+)3, (Na4 H34 O17 4+)1, (Co1 H12 O6 2+)2
;
_chemical_formula_sum 'Co5 Cu2 H70 Na4 O59 S8'
_chemical_formula_weight 1784.73
_chemical_name_systematic
;
 ?
;
_space_group_IT_number 165
_symmetry_cell_setting trigonal
_symmetry_space_group_name_Hall '-P 3 2"c'
_symmetry_space_group_name_H-M 'P -3 c 1'
_atom_sites_solution_hydrogens geom
_atom_sites_solution_primary direct
_atom_sites_solution_secondary difmap
_audit_creation_method SHELXL-97
_cell_angle_alpha 90.00
_cell_angle_beta 90.00
_cell_angle_gamma 120.00
_cell_formula_units_Z 2
_cell_length_a 11.3771(6)
_cell_length_b 11.3771(6)
_cell_length_c 23.847(2)
_cell_measurement_reflns_used 3458
_cell_measurement_temperature 130(2)
_cell_measurement_theta_max 27.5
_cell_measurement_theta_min 2.7
_cell_volume 2673.2(3)
_computing_cell_refinement 'Bruker SMART'
_computing_data_collection 'Bruker SMART'
_computing_data_reduction 'Bruker SAINT'
_computing_structure_refinement 'SHELXL-97 (Sheldrick, 1997)'
_computing_structure_solution 'SHELXL-97 (Sheldrick, 1997)'
_diffrn_ambient_temperature 130(2)
_diffrn_measured_fraction_theta_full 0.999
_diffrn_measured_fraction_theta_max 0.999
_diffrn_measurement_device_type 'Bruker area detector'
_diffrn_measurement_method 'phi and omega scans'
_diffrn_radiation_monochromator graphite
_diffrn_radiation_source 'fine-focus sealed tube'
_diffrn_radiation_type MoK\a
_diffrn_radiation_wavelength 0.71073
_diffrn_reflns_av_R_equivalents 0.0511
_diffrn_reflns_av_sigmaI/netI 0.0334
_diffrn_reflns_limit_h_max 14
_diffrn_reflns_limit_h_min -14
_diffrn_reflns_limit_k_max 13
_diffrn_reflns_limit_k_min -14
_diffrn_reflns_limit_l_max 30
_diffrn_reflns_limit_l_min -28
_diffrn_reflns_number 15325
_diffrn_reflns_theta_full 27.48
_diffrn_reflns_theta_max 27.48
_diffrn_reflns_theta_min 1.71
_exptl_absorpt_coefficient_mu 2.775
_exptl_absorpt_correction_T_max 1.0000
_exptl_absorpt_correction_T_min 0.791782
_exptl_absorpt_correction_type multi-scan
_exptl_absorpt_process_details
;
SHELDRICK G. M. SADABS
;
_exptl_crystal_colour 'pale pink'
_exptl_crystal_density_diffrn 2.217
_exptl_crystal_density_method 'not measured'
_exptl_crystal_description plate
_exptl_crystal_F_000 1814
_exptl_crystal_size_max 0.30
_exptl_crystal_size_mid 0.20
_exptl_crystal_size_min 0.03
_refine_diff_density_max 1.000
_refine_diff_density_min -0.726
_refine_diff_density_rms 0.147
_refine_ls_extinction_method none
_refine_ls_goodness_of_fit_ref 1.114
_refine_ls_hydrogen_treatment mixed
_refine_ls_matrix_type full
_refine_ls_number_parameters 153
_refine_ls_number_reflns 2057
_refine_ls_number_restraints 8
_refine_ls_restrained_S_all 1.112
_refine_ls_R_factor_all 0.0586
_refine_ls_R_factor_gt 0.0487
_refine_ls_shift/su_max 0.000
_refine_ls_shift/su_mean 0.000
_refine_ls_structure_factor_coef Fsqd
_refine_ls_weighting_details 'calc w=1/[\s^2^(Fo^2^)+(0.0568P)^2^+9.2201P] where P=(Fo^2^+2Fc^2^)/3'
_refine_ls_weighting_scheme calc
_refine_ls_wR_factor_gt 0.1152
_refine_ls_wR_factor_ref 0.1201
_reflns_number_gt 1770
_reflns_number_total 2057
_reflns_threshold_expression >2sigma(I)
_cod_data_source_file cg7010259-file001.cif
_cod_data_source_block co3222abs
_cod_depositor_comments
;
The following automatic conversions were performed:

'_symmetry_cell_setting' value 'Trigonal' changed to 'trigonal'
according to /home/saulius/struct/CIF-dictionaries/cif_core.dic
dictionary named 'cif_core.dic' version 2.4.1 from 2010-06-29.

Automatic conversion script
Id: cif_fix_values 1715 2011-07-08 13:25:40Z adriana 
;
_cod_original_sg_symbol_H-M P-3c1
_cod_original_formula_sum 'H70 Co5 Cu2 Na4 O59 S8'
_cod_database_code 4503362

loop_
_symmetry_equiv_pos_as_xyz
'x, y, z'
'-y, x-y, z'
'-x+y, -x, z'
'y, x, -z+1/2'
'x-y, -y, -z+1/2'
'-x, -x+y, -z+1/2'
'-x, -y, -z'
'y, -x+y, -z'
'x-y, x, -z'
'-y, -x, z-1/2'
'-x+y, y, z-1/2'
'x, x-y, z-1/2'

loop_
_atom_site_label
_atom_site_type_symbol
_atom_site_fract_x
_atom_site_fract_y
_atom_site_fract_z
_atom_site_U_iso_or_equiv
_atom_site_adp_type
_atom_site_occupancy
_atom_site_symmetry_multiplicity
_atom_site_calc_flag
_atom_site_refinement_flags
O21 O 0.255(4) 0.373(4) 0.2159(15) 0.020 Uiso 0.086(7) 1 d P
H22 H 0.730(6) 0.623(6) 0.0494(19) 0.040(12) Uiso 1 1 d D
H52 H 0.225(6) 0.508(6) 0.0915(16) 0.040(12) Uiso 1 1 d D
H61 H 0.803(5) 0.800(6) -0.081(2) 0.043(13) Uiso 1 1 d D
H21 H 0.747(5) 0.688(6) -0.0019(18) 0.040(12) Uiso 1 1 d D
H51 H 0.312(5) 0.466(6) 0.109(2) 0.040(12) Uiso 1 1 d D
H62 H 0.895(6) 0.771(6) -0.078(2) 0.043(13) Uiso 1 1 d D
H42 H 0.581(9) 0.423(9) 0.2456(12) 0.09(2) Uiso 1 1 d D
H41 H 0.539(6) 0.459(8) 0.294(3) 0.09(2) Uiso 1 1 d D
Cu1 Cu 0.6667 0.3333 0.10118(3) 0.0131(2) Uani 1 3 d S
Co2 Co 0.3333 0.6667 0.17186(4) 0.0135(2) Uani 1 3 d S
Co3 Co 1.0000 0.5000 0.0000 0.0111(2) Uani 1 2 d S
S4 S 0.47764(10) 0.34278(10) 0.12256(4) 0.0135(2) Uani 1 1 d .
S5 S 0.6667 0.3333 0.00610(7) 0.0099(3) Uani 1 3 d S
Na1 Na 0.0000 0.1442(2) 0.2500 0.0223(5) Uani 1 2 d S
O1 O 0.7997(3) 0.4419(3) -0.01910(11) 0.0118(5) Uani 1 1 d .
O3 O 0.4567(3) 0.4402(3) 0.08621(11) 0.0160(6) Uani 1 1 d .
O4 O 0.5980(4) 0.4392(4) 0.28077(14) 0.0269(7) Uani 1 1 d D
O2 O 0.6922(3) 0.6475(3) 0.02528(13) 0.0187(6) Uani 1 1 d D
O7 O 0.4643(3) 0.3782(3) 0.18191(12) 0.0232(7) Uani 1 1 d .
O5 O 0.2569(3) 0.4904(3) 0.12094(12) 0.0157(6) Uani 1 1 d D
O8 O 0.3555(3) 0.2030(3) 0.11214(14) 0.0226(7) Uani 1 1 d .
O6 O 0.8622(3) 0.8088(4) -0.05758(16) 0.0289(8) Uani 1 1 d D
Na5 Na 1.0000 1.0000 0.0000 0.0227(9) Uani 1 6 d S
O9 O 0.0000 0.0000 0.1875(3) 0.0360(15) Uani 1 3 d S
O10 O 0.2318(6) 0.2318(6) 0.2500 0.066(3) Uani 0.914(7) 2 d SP
O11 O 0.0161(6) 0.2584(5) 0.1798(3) 0.094(2) Uani 1 1 d .

loop_
_atom_site_aniso_label
_atom_site_aniso_U_11
_atom_site_aniso_U_22
_atom_site_aniso_U_33
_atom_site_aniso_U_23
_atom_site_aniso_U_13
_atom_site_aniso_U_12
Cu1 0.0131(3) 0.0131(3) 0.0131(4) 0.000 0.000 0.00655(14)
Co2 0.0145(3) 0.0145(3) 0.0114(5) 0.000 0.000 0.00727(15)
Co3 0.0093(4) 0.0112(4) 0.0124(4) 0.0020(3) 0.0005(3) 0.0048(3)
S4 0.0152(5) 0.0168(5) 0.0115(4) 0.0018(4) 0.0013(4) 0.0102(4)
S5 0.0096(5) 0.0096(5) 0.0105(7) 0.000 0.000 0.0048(2)
Na1 0.0190(12) 0.0232(9) 0.0234(13) -0.0038(5) -0.0075(10) 0.0095(6)
O1 0.0086(13) 0.0103(13) 0.0136(13) 0.0006(10) 0.0000(10) 0.0026(11)
O3 0.0220(15) 0.0210(15) 0.0123(14) 0.0014(11) 0.0014(11) 0.0163(13)
O4 0.036(2) 0.0292(18) 0.0201(16) -0.0001(14) -0.0097(14) 0.0201(16)
O2 0.0157(15) 0.0154(15) 0.0240(17) -0.0002(13) -0.0057(12) 0.0070(12)
O7 0.0329(18) 0.0317(18) 0.0130(15) -0.0011(13) 0.0010(13) 0.0220(15)
O5 0.0191(15) 0.0164(15) 0.0148(14) 0.0001(11) 0.0009(11) 0.0113(12)
O8 0.0168(15) 0.0186(15) 0.0307(18) -0.0020(13) 0.0016(13) 0.0076(13)
O6 0.0185(17) 0.0244(17) 0.043(2) -0.0086(15) -0.0056(15) 0.0103(15)
Na5 0.0149(12) 0.0149(12) 0.039(3) 0.000 0.000 0.0074(6)
O9 0.044(2) 0.044(2) 0.020(3) 0.000 0.000 0.0220(12)
O10 0.054(3) 0.054(3) 0.031(3) 0.005(2) -0.005(2) -0.017(3)
O11 0.059(3) 0.042(3) 0.151(6) 0.018(3) -0.051(4) 0.002(3)

loop_
_atom_type_symbol
_atom_type_description
_atom_type_scat_dispersion_real
_atom_type_scat_dispersion_imag
_atom_type_scat_source
O O 0.0106 0.0060 'International Tables Vol C Tables 4.2.6.8 and 6.1.1.4'
S S 0.1246 0.1234 'International Tables Vol C Tables 4.2.6.8 and 6.1.1.4'
Co Co 0.3494 0.9721 'International Tables Vol C Tables 4.2.6.8 and 6.1.1.4'
Na Na 0.0362 0.0249 'International Tables Vol C Tables 4.2.6.8 and 6.1.1.4'
Cu Cu 0.3201 1.2651 'International Tables Vol C Tables 4.2.6.8 and 6.1.1.4'
H H 0.0000 0.0000 'International Tables Vol C Tables 4.2.6.8 and 6.1.1.4'

loop_
_geom_angle_atom_site_label_1
_geom_angle_atom_site_label_2
_geom_angle_atom_site_label_3
_geom_angle
_geom_angle_site_symmetry_1
_geom_angle_site_symmetry_3
O10 O21 Na1 53.2(10) . .
S4 Cu1 S4 115.09(2) 2_655 3_665
S4 Cu1 S4 115.09(2) 2_655 .
S4 Cu1 S4 115.09(2) 3_665 .
S4 Cu1 S5 103.01(3) 2_655 .
S4 Cu1 S5 103.01(3) 3_665 .
S4 Cu1 S5 103.01(3) . .
O4 Co2 O4 93.02(14) 6_665 5_565
O4 Co2 O4 93.02(14) 6_665 4
O4 Co2 O4 93.02(14) 5_565 4
O4 Co2 O5 86.65(12) 6_665 3_565
O4 Co2 O5 89.80(13) 5_565 3_565
O4 Co2 O5 177.17(13) 4 3_565
O4 Co2 O5 177.17(13) 6_665 .
O4 Co2 O5 86.65(12) 5_565 .
O4 Co2 O5 89.80(13) 4 .
O5 Co2 O5 90.54(11) 3_565 .
O4 Co2 O5 89.80(13) 6_665 2_665
O4 Co2 O5 177.17(13) 5_565 2_665
O4 Co2 O5 86.65(12) 4 2_665
O5 Co2 O5 90.54(11) 3_565 2_665
O5 Co2 O5 90.54(11) . 2_665
O2 Co3 O2 180.0 9_655 3_665
O2 Co3 O1 85.60(11) 9_655 .
O2 Co3 O1 94.40(11) 3_665 .
O2 Co3 O1 94.40(11) 9_655 7_765
O2 Co3 O1 85.60(11) 3_665 7_765
O1 Co3 O1 180.0(2) . 7_765
O2 Co3 O3 87.71(12) 9_655 9_655
O2 Co3 O3 92.29(12) 3_665 9_655
O1 Co3 O3 85.70(10) . 9_655
O1 Co3 O3 94.30(10) 7_765 9_655
O2 Co3 O3 92.29(12) 9_655 3_665
O2 Co3 O3 87.71(12) 3_665 3_665
O1 Co3 O3 94.30(10) . 3_665
O1 Co3 O3 85.70(10) 7_765 3_665
O3 Co3 O3 180.00(4) 9_655 3_665
O7 S4 O3 105.57(17) . .
O7 S4 O8 105.85(19) . .
O3 S4 O8 106.01(18) . .
O7 S4 Cu1 116.85(14) . .
O3 S4 Cu1 113.94(12) . .
O8 S4 Cu1 107.83(12) . .
O1 S5 O1 105.38(13) 3_665 .
O1 S5 O1 105.38(13) 3_665 2_655
O1 S5 O1 105.38(13) . 2_655
O1 S5 Cu1 113.31(11) 3_665 .
O1 S5 Cu1 113.31(11) . .
O1 S5 Cu1 113.31(11) 2_655 .
O11 Na1 O11 108.7(4) . 6
O11 Na1 O9 83.6(2) . .
O11 Na1 O9 167.3(3) 6 .
O11 Na1 O9 167.3(3) . 4
O11 Na1 O9 83.6(2) 6 4
O9 Na1 O9 84.5(3) . 4
O11 Na1 O10 90.33(17) . .
O11 Na1 O10 99.04(16) 6 .
O9 Na1 O10 84.06(9) . .
O9 Na1 O10 84.06(9) 4 .
O11 Na1 O10 99.04(16) . 2
O11 Na1 O10 90.33(17) 6 2
O9 Na1 O10 84.06(9) . 2
O9 Na1 O10 84.06(9) 4 2
O10 Na1 O10 163.9(2) . 2
O11 Na1 Na1 122.90(17) . 2
O11 Na1 Na1 117.8(2) 6 2
O9 Na1 Na1 50.12(10) . 2
O9 Na1 Na1 50.12(10) 4 2
O10 Na1 Na1 111.97(12) . 2
O10 Na1 Na1 51.97(12) 2 2
O11 Na1 Na1 117.8(2) . 3
O11 Na1 Na1 122.90(17) 6 3
O9 Na1 Na1 50.12(10) . 3
O9 Na1 Na1 50.12(10) 4 3
O10 Na1 Na1 51.97(12) . 3
O10 Na1 Na1 111.97(12) 2 3
Na1 Na1 Na1 60.0 2 3
O11 Na1 O21 58.0(7) . .
O11 Na1 O21 93.4(7) 6 .
O9 Na1 O21 96.2(7) . .
O9 Na1 O21 119.2(7) 4 .
O10 Na1 O21 36.3(7) . .
O10 Na1 O21 156.7(7) 2 .
Na1 Na1 O21 141.6(7) 2 .
Na1 Na1 O21 85.0(7) 3 .
O11 Na1 O21 93.4(7) . 6
O11 Na1 O21 58.0(7) 6 6
O9 Na1 O21 119.2(7) . 6
O9 Na1 O21 96.2(7) 4 6
O10 Na1 O21 156.7(7) . 6
O10 Na1 O21 36.3(7) 2 6
Na1 Na1 O21 85.0(7) 2 6
Na1 Na1 O21 141.6(7) 3 6
O21 Na1 O21 132.6(14) . 6
S5 O1 Co3 131.23(16) . .
S4 O3 Co3 133.22(16) . 2_655
O6 Na5 O6 90.05(13) . 3_675
O6 Na5 O6 90.05(13) . 2_765
O6 Na5 O6 90.05(13) 3_675 2_765
O6 Na5 O6 180.00(15) . 7_775
O6 Na5 O6 89.95(13) 3_675 7_775
O6 Na5 O6 89.95(13) 2_765 7_775
O6 Na5 O6 89.95(13) . 9_655
O6 Na5 O6 180.00(15) 3_675 9_655
O6 Na5 O6 89.95(13) 2_765 9_655
O6 Na5 O6 90.05(13) 7_775 9_655
O6 Na5 O6 89.95(13) . 8_565
O6 Na5 O6 89.95(13) 3_675 8_565
O6 Na5 O6 180.00(19) 2_765 8_565
O6 Na5 O6 90.05(13) 7_775 8_565
O6 Na5 O6 90.05(13) 9_655 8_565
Na1 O9 Na1 79.76(19) . 3
Na1 O9 Na1 79.76(19) . 2
Na1 O9 Na1 79.76(19) 3 2
O21 O10 O21 113(2) . 4
O21 O10 Na1 90.5(12) . .
O21 O10 Na1 148.8(12) 4 .
O21 O10 Na1 148.8(12) . 3
O21 O10 Na1 90.5(12) 4 3
Na1 O10 Na1 76.1(2) . 3

loop_
_geom_bond_atom_site_label_1
_geom_bond_atom_site_label_2
_geom_bond_distance
_geom_bond_site_symmetry_2
O21 O10 1.70(4) .
O21 Na1 2.88(3) .
Cu1 S4 2.2644(10) 2_655
Cu1 S4 2.2644(10) 3_665
Cu1 S4 2.2644(10) .
Cu1 S5 2.2675(18) .
Co2 O4 2.069(3) 6_665
Co2 O4 2.069(3) 5_565
Co2 O4 2.069(3) 4
Co2 O5 2.123(3) 3_565
Co2 O5 2.123(3) .
Co2 O5 2.123(3) 2_665
Co3 O2 2.072(3) 9_655
Co3 O2 2.072(3) 3_665
Co3 O1 2.082(3) .
Co3 O1 2.082(3) 7_765
Co3 O3 2.144(3) 9_655
Co3 O3 2.144(3) 3_665
S4 O7 1.500(3) .
S4 O3 1.517(3) .
S4 O8 1.521(3) .
S5 O1 1.519(3) 3_665
S5 O1 1.519(3) .
S5 O1 1.519(3) 2_655
Na1 O11 2.071(6) .
Na1 O11 2.071(6) 6
Na1 O9 2.217(4) .
Na1 O9 2.217(4) 4
Na1 O10 2.307(5) .
Na1 O10 2.307(5) 2
Na1 Na1 2.842(4) 2
Na1 Na1 2.842(4) 3
Na1 O21 2.88(4) 6
O3 Co3 2.144(3) 2_655
O4 Co2 2.069(3) 4
O2 Co3 2.072(3) 2_655
O6 Na5 2.380(3) .
Na5 O6 2.380(3) 3_675
Na5 O6 2.380(3) 2_765
Na5 O6 2.380(3) 7_775
Na5 O6 2.380(3) 9_655
Na5 O6 2.380(3) 8_565
O9 Na1 2.217(5) 3
O9 Na1 2.217(5) 2
O10 O21 1.70(4) 4
O10 Na1 2.307(5) 3
